data_1550355
loop_
_publ_author_name
'Tatikonda, Rajendhraprasad'
'Bulatov, Evgeny'
'\"Ozdemir, Z\"ulal'
'Nonappa, ?'
'Haukka, Matti'

_publ_section_title
;
 Infinite coordination polymer networks: metallogelation of aminopyridine
 conjugates and in situ silver nanoparticle formation.
;
_journal_issue 3
_journal_name_full 'Soft matter'
_journal_page_first 442
_journal_page_last 451
_journal_paper_doi 10.1039/c8sm02006j
_journal_volume 15
_journal_year 2019
_chemical_formula_moiety 'C22 H18 Ag N6 O2, F6 P'
_chemical_formula_sum 'C22 H18 Ag F6 N6 O2 P'
_chemical_formula_weight 651.26
_space_group_crystal_system monoclinic
_space_group_IT_number 14
_space_group_name_Hall '-P 2yn'
_space_group_name_H-M_alt 'P 1 21/n 1'
_symmetry_space_group_name_Hall '-P 2yn'
_symmetry_space_group_name_H-M 'P 1 21/n 1'
_atom_sites_solution_hydrogens geom
_audit_creation_date 2018-03-13
_audit_creation_method
;
Olex2 1.2
(compiled 2015.09.30 svn.r3233 for OlexSys, GUI svn.r5103)
;
_audit_update_record
;
2018-03-15 deposited with the CCDC.
2018-12-11 downloaded from the CCDC.
;
_cell_angle_alpha 90
_cell_angle_beta 101.463(4)
_cell_angle_gamma 90
_cell_formula_units_Z 4
_cell_length_a 11.5489(5)
_cell_length_b 11.6921(5)
_cell_length_c 18.1433(7)
_cell_measurement_reflns_used 10092
_cell_measurement_temperature 119.96(15)
_cell_measurement_theta_max 29.2710
_cell_measurement_theta_min 3.6170
_cell_volume 2401.04(18)
_computing_cell_refinement 'CrysAlisPro 1.171.38.46 (Rigaku OD, 2015)'
_computing_data_collection 'CrysAlisPro 1.171.38.46 (Rigaku OD, 2015)'
_computing_data_reduction 'CrysAlisPro 1.171.38.46 (Rigaku OD, 2015)'
_computing_molecular_graphics 'Olex2 (Dolomanov et al., 2009)'
_computing_publication_material 'Olex2 (Dolomanov et al., 2009)'
_computing_structure_refinement 'ShelXL (Sheldrick, 2015)'
_computing_structure_solution 'ShelXT (Sheldrick, 2015)'
_diffrn_ambient_environment N~2~
_diffrn_ambient_temperature 119.96(15)
_diffrn_detector 'CCD plate'
_diffrn_detector_area_resol_mean 8.0053
_diffrn_detector_type Eos
_diffrn_measured_fraction_theta_full 0.998
_diffrn_measured_fraction_theta_max 0.999
_diffrn_measurement_details
;
List of Runs (angles in degrees, time in seconds):

  # Type    Start    End  Width  t~exp~   \w     \q     \k     \f   Frames
#--------------------------------------------------------------------------
  1  \w     21.00  88.00   0.50   12.50    --   20.69  37.00  90.00  134
  2  \w     -4.00  63.00   0.50   12.50    --   20.69 -99.00 -90.00  134
  3  \w    -50.00  26.00   0.50   12.50    --   20.69 -37.00 -90.00  152
  4  \w    -90.00   6.00   0.50   12.50    --  -19.59 -77.00   0.00  192
  5  \w     -6.00  63.00   0.50   12.50    --   20.69 -99.00 150.00  138
  6  \w     36.00  73.00   0.50   12.50    --   20.69 178.00 -90.00   74
  7  \w     43.00  69.00   0.50   12.50    --   20.69 178.00 -30.00   52
;
_diffrn_measurement_device 'four-circle diffractometer'
_diffrn_measurement_device_type 'SuperNova, Single source at offset, Eos'
_diffrn_measurement_method '\w scans'
_diffrn_measurement_specimen_support 'Mitegen 50um'
_diffrn_orient_matrix_type 'CrysAlisPro convention (1999,Acta A55,543-557)'
_diffrn_orient_matrix_UB_11 -0.0482041000
_diffrn_orient_matrix_UB_12 -0.0028057000
_diffrn_orient_matrix_UB_13 0.0188273000
_diffrn_orient_matrix_UB_21 -0.0048430000
_diffrn_orient_matrix_UB_22 -0.0596307000
_diffrn_orient_matrix_UB_23 -0.0070133000
_diffrn_orient_matrix_UB_31 0.0396971000
_diffrn_orient_matrix_UB_32 -0.0106207000
_diffrn_orient_matrix_UB_33 0.0345062000
_diffrn_radiation_collimation 0.3
_diffrn_radiation_monochromator mirror
_diffrn_radiation_probe x-ray
_diffrn_radiation_type MoK\a
_diffrn_radiation_wavelength 0.71073
_diffrn_reflns_av_R_equivalents 0.0472
_diffrn_reflns_av_unetI/netI 0.0380
_diffrn_reflns_Laue_measured_fraction_full 0.998
_diffrn_reflns_Laue_measured_fraction_max 0.999
_diffrn_reflns_limit_h_max 14
_diffrn_reflns_limit_h_min -11
_diffrn_reflns_limit_k_max 14
_diffrn_reflns_limit_k_min -14
_diffrn_reflns_limit_l_max 22
_diffrn_reflns_limit_l_min -23
_diffrn_reflns_number 19526
_diffrn_reflns_point_group_measured_fraction_full 0.998
_diffrn_reflns_point_group_measured_fraction_max 0.999
_diffrn_reflns_theta_full 25.242
_diffrn_reflns_theta_max 27.101
_diffrn_reflns_theta_min 2.899
_diffrn_source 'micro-focus sealed X-ray tube'
_diffrn_source_current 24.0
_diffrn_source_power 1.2
_diffrn_source_target Mo
_diffrn_source_type 'SuperNova (Mo) X-ray Source'
_diffrn_source_voltage 50.0
_exptl_absorpt_coefficient_mu 0.987
_exptl_absorpt_correction_T_max 0.934
_exptl_absorpt_correction_T_min 0.776
_exptl_absorpt_correction_type analytical
_exptl_absorpt_process_details
;
CrysAlisPro 1.171.38.46 (Rigaku Oxford Diffraction, 2015)
Analytical numeric absorption correction using a multifaceted crystal
            model based on expressions derived by R.C. Clark & J.S. Reid.
(Clark, R. C. & Reid, J. S. (1995). Acta Cryst. A51, 887-897)
Empirical absorption correction using spherical harmonics,
 implemented in SCALE3 ABSPACK scaling algorithm.
;
_exptl_crystal_colour 'clear colourless'
_exptl_crystal_colour_lustre clear
_exptl_crystal_colour_primary colourless
_exptl_crystal_density_diffrn 1.802
_exptl_crystal_description block
_exptl_crystal_F_000 1296
_exptl_crystal_size_max 0.32
_exptl_crystal_size_mid 0.265
_exptl_crystal_size_min 0.07
_refine_diff_density_max 0.882
_refine_diff_density_min -0.764
_refine_diff_density_rms 0.091
_refine_ls_extinction_method none
_refine_ls_goodness_of_fit_ref 1.049
_refine_ls_hydrogen_treatment constr
_refine_ls_matrix_type full
_refine_ls_number_parameters 343
_refine_ls_number_reflns 5273
_refine_ls_number_restraints 0
_refine_ls_restrained_S_all 1.049
_refine_ls_R_factor_all 0.0368
_refine_ls_R_factor_gt 0.0319
_refine_ls_shift/su_max 0.001
_refine_ls_shift/su_mean 0.000
_refine_ls_structure_factor_coef Fsqd
_refine_ls_weighting_details 'w=1/[\s^2^(Fo^2^)+(0.0343P)^2^+1.3326P] where P=(Fo^2^+2Fc^2^)/3'
_refine_ls_weighting_scheme calc
_refine_ls_wR_factor_gt 0.0738
_refine_ls_wR_factor_ref 0.0772
_reflns_Friedel_coverage 0.000
_reflns_number_gt 4747
_reflns_number_total 5273
_reflns_threshold_expression 'I > 2\s(I)'
_cod_data_source_file c8sm02006j2.cif
_cod_data_source_block 1.AgPF6
_cod_depositor_comments 'Adding full bibliography for 1550349--1550355.cif.'
_cod_database_code 1550355
_chemical_oxdiff_formula 'C22 H18 N6 F6 P Ag'
_chemical_oxdiff_usercomment 'Clear, Colorless, Block, 0.27 0.27 0.05'
_shelx_space_group_comment
;
The symmetry employed for this shelxl refinement is uniquely defined
by the following loop, which should always be used as a source of
symmetry information in preference to the above space-group names.
They are only intended as comments.
;
_reflns_odcompleteness_completeness 99.80
_reflns_odcompleteness_iscentric 1
_reflns_odcompleteness_theta 27.04
_olex2_refinement_description
;
1. Fixed Uiso
 At 1.2 times of:
  All C(H) groups, All N(H) groups
2.a Aromatic/amide H refined with riding coordinates:
 N5(H5), N2(H2), C2(H2A), C13(H13), C19(H19), C12(H12), C5(H5A), C15(H15),
 C4(H4), C16(H16), C1(H1), C8(H8), C22(H22), C20(H20), C11(H11), C9(H9),
 C21(H21), C10(H10)
;
_shelx_shelxl_version_number 2014/7
_olex2_submission_special_instructions 'No special instructions were received'
_oxdiff_exptl_absorpt_empirical_details
;
Empirical correction (ABSPACK) includes:
- Absorption correction using spherical harmonics
- Frame scaling
;
_oxdiff_exptl_absorpt_empirical_full_max 1.858
_oxdiff_exptl_absorpt_empirical_full_min 0.604

loop_
_space_group_symop_operation_xyz
'x, y, z'
'-x+1/2, y+1/2, -z+1/2'
'-x, -y, -z'
'x-1/2, -y-1/2, z-1/2'

loop_
_atom_site_label
_atom_site_type_symbol
_atom_site_fract_x
_atom_site_fract_y
_atom_site_fract_z
_atom_site_U_iso_or_equiv
_atom_site_adp_type
_atom_site_occupancy
_atom_site_site_symmetry_order
_atom_site_calc_flag
_atom_site_refinement_flags_posn
Ag1 Ag 0.72835(2) 0.61389(2) 0.77832(2) 0.02155(7) Uani 1 1 d .
P1 P 0.79959(5) 0.72558(5) 0.40768(3) 0.01719(13) Uani 1 1 d .
F1 F 0.81309(13) 0.71193(14) 0.32167(8) 0.0316(4) Uani 1 1 d .
F6 F 0.72365(14) 0.83820(13) 0.38757(8) 0.0332(4) Uani 1 1 d .
O2 O 1.27031(14) 0.61835(15) 0.64161(9) 0.0228(4) Uani 1 1 d .
F5 F 0.87861(17) 0.61291(14) 0.42777(9) 0.0437(5) Uani 1 1 d .
O1 O 0.27538(15) 0.42048(15) 0.95731(9) 0.0248(4) Uani 1 1 d .
F3 F 0.78929(17) 0.73858(16) 0.49320(8) 0.0493(5) Uani 1 1 d .
F2 F 0.91831(14) 0.79916(17) 0.42407(11) 0.0486(5) Uani 1 1 d .
F4 F 0.68326(15) 0.65063(17) 0.39017(12) 0.0514(5) Uani 1 1 d .
N1 N 0.58604(16) 0.50163(17) 0.80938(11) 0.0206(4) Uani 1 1 d .
N4 N 0.88710(16) 0.58140(18) 0.72610(11) 0.0197(4) Uani 1 1 d .
N5 N 1.14137(16) 0.64868(17) 0.53080(10) 0.0169(4) Uani 1 1 d .
H5 H 1.0663 0.6558 0.5095 0.020 Uiso 1 1 calc R
N6 N 1.27476(17) 0.75086(18) 0.37632(11) 0.0234(4) Uani 1 1 d .
N2 N 0.17607(17) 0.37812(16) 0.83905(11) 0.0197(4) Uani 1 1 d .
H2 H 0.1826 0.3761 0.7916 0.024 Uiso 1 1 calc R
N3 N -0.11425(17) 0.24383(19) 0.81291(12) 0.0250(5) Uani 1 1 d .
C18 C 1.22633(19) 0.6615(2) 0.48517(12) 0.0173(4) Uani 1 1 d .
C2 C 0.4912(2) 0.4335(2) 0.90730(13) 0.0201(5) Uani 1 1 d .
H2A H 0.4981 0.4091 0.9579 0.024 Uiso 1 1 calc R
C13 C 0.95422(19) 0.5752(2) 0.60919(12) 0.0180(4) Uani 1 1 d .
H13 H 0.9371 0.5602 0.5567 0.022 Uiso 1 1 calc R
C19 C 1.20198(19) 0.7347(2) 0.42383(13) 0.0192(5) Uani 1 1 d .
H19 H 1.1294 0.7754 0.4152 0.023 Uiso 1 1 calc R
C12 C 0.86848(19) 0.5622(2) 0.65171(13) 0.0193(5) Uani 1 1 d .
H12 H 0.7920 0.5382 0.6270 0.023 Uiso 1 1 calc R
C5 C 0.48039(19) 0.4982(2) 0.76256(13) 0.0210(5) Uani 1 1 d .
H5A H 0.4764 0.5192 0.7115 0.025 Uiso 1 1 calc R
C15 C 1.0875(2) 0.6283(2) 0.72217(13) 0.0190(5) Uani 1 1 d .
H15 H 1.1637 0.6503 0.7486 0.023 Uiso 1 1 calc R
C4 C 0.37716(19) 0.4659(2) 0.78416(12) 0.0192(5) Uani 1 1 d .
H4 H 0.3045 0.4647 0.7488 0.023 Uiso 1 1 calc R
C6 C 0.2737(2) 0.41061(19) 0.89059(13) 0.0180(5) Uani 1 1 d .
C14 C 1.06685(19) 0.61108(18) 0.64496(12) 0.0148(4) Uani 1 1 d .
C16 C 0.9965(2) 0.6131(2) 0.76010(13) 0.0205(5) Uani 1 1 d .
H16 H 1.0118 0.6256 0.8129 0.025 Uiso 1 1 calc R
C3 C 0.38163(19) 0.43513(19) 0.85858(12) 0.0170(4) Uani 1 1 d .
C1 C 0.5896(2) 0.4678(2) 0.88076(13) 0.0211(5) Uani 1 1 d .
H1 H 0.6638 0.4677 0.9146 0.025 Uiso 1 1 calc R
C7 C 0.0658(2) 0.3476(2) 0.85546(13) 0.0207(5) Uani 1 1 d .
C17 C 1.16891(19) 0.62584(19) 0.60629(13) 0.0164(4) Uani 1 1 d .
C8 C -0.0068(2) 0.2777(2) 0.80447(13) 0.0226(5) Uani 1 1 d .
H8 H 0.0209 0.2526 0.7613 0.027 Uiso 1 1 calc R
C22 C 1.3323(2) 0.6019(2) 0.49806(15) 0.0280(6) Uani 1 1 d .
H22 H 1.3523 0.5508 0.5394 0.034 Uiso 1 1 calc R
C20 C 1.3772(2) 0.6922(2) 0.38909(15) 0.0292(6) Uani 1 1 d .
H20 H 1.4300 0.7019 0.3556 0.035 Uiso 1 1 calc R
C11 C 0.0251(2) 0.3854(2) 0.91809(16) 0.0302(6) Uani 1 1 d .
H11 H 0.0722 0.4340 0.9540 0.036 Uiso 1 1 calc R
C9 C -0.1523(2) 0.2802(2) 0.87366(15) 0.0293(6) Uani 1 1 d .
H9 H -0.2282 0.2567 0.8804 0.035 Uiso 1 1 calc R
C21 C 1.4077(2) 0.6192(2) 0.44880(17) 0.0349(7) Uani 1 1 d .
H21 H 1.4813 0.5801 0.4564 0.042 Uiso 1 1 calc R
C10 C -0.0862(2) 0.3503(3) 0.92694(16) 0.0337(6) Uani 1 1 d .
H10 H -0.1165 0.3744 0.9694 0.040 Uiso 1 1 calc R

loop_
_atom_site_aniso_label
_atom_site_aniso_U_11
_atom_site_aniso_U_22
_atom_site_aniso_U_33
_atom_site_aniso_U_23
_atom_site_aniso_U_13
_atom_site_aniso_U_12
Ag1 0.01650(10) 0.03295(13) 0.01649(11) -0.00381(7) 0.00642(7) -0.00134(7)
P1 0.0198(3) 0.0192(3) 0.0121(3) 0.0000(2) 0.0022(2) 0.0036(2)
F1 0.0388(8) 0.0441(10) 0.0126(7) -0.0017(6) 0.0065(6) 0.0050(7)
F6 0.0432(9) 0.0263(9) 0.0265(8) -0.0004(6) -0.0017(7) 0.0145(7)
O2 0.0162(8) 0.0336(11) 0.0179(9) 0.0025(7) 0.0019(7) -0.0038(7)
F5 0.0686(12) 0.0363(10) 0.0257(9) 0.0036(6) 0.0079(8) 0.0317(8)
O1 0.0295(9) 0.0294(10) 0.0162(8) 0.0024(7) 0.0060(7) -0.0042(7)
F3 0.0748(12) 0.0613(13) 0.0151(8) 0.0050(7) 0.0168(8) 0.0354(10)
F2 0.0275(8) 0.0566(12) 0.0589(12) -0.0281(9) 0.0022(8) -0.0098(8)
F4 0.0404(10) 0.0446(12) 0.0765(14) -0.0132(9) 0.0292(10) -0.0180(8)
N1 0.0189(9) 0.0246(11) 0.0183(10) -0.0015(8) 0.0037(8) -0.0022(8)
N4 0.0170(9) 0.0255(11) 0.0175(10) -0.0019(8) 0.0058(8) 0.0025(8)
N5 0.0152(8) 0.0219(10) 0.0143(9) 0.0029(7) 0.0047(7) 0.0008(7)
N6 0.0249(10) 0.0256(12) 0.0221(11) 0.0072(8) 0.0108(8) 0.0047(8)
N2 0.0214(10) 0.0231(11) 0.0159(10) -0.0020(7) 0.0067(8) -0.0052(8)
N3 0.0207(10) 0.0318(13) 0.0236(11) -0.0045(8) 0.0068(8) -0.0041(8)
C18 0.0183(10) 0.0184(12) 0.0162(11) -0.0023(8) 0.0062(9) -0.0008(9)
C2 0.0233(11) 0.0200(12) 0.0160(11) 0.0020(9) 0.0012(9) 0.0010(9)
C13 0.0181(10) 0.0223(12) 0.0134(10) -0.0025(8) 0.0029(9) 0.0019(9)
C19 0.0186(10) 0.0221(12) 0.0174(11) 0.0030(9) 0.0051(9) 0.0035(9)
C12 0.0163(10) 0.0238(13) 0.0175(11) -0.0049(9) 0.0023(9) 0.0012(9)
C5 0.0225(11) 0.0269(13) 0.0132(11) 0.0005(9) 0.0029(9) -0.0030(9)
C15 0.0167(10) 0.0249(13) 0.0141(11) -0.0018(8) -0.0002(9) 0.0018(9)
C4 0.0181(10) 0.0223(12) 0.0156(11) 0.0000(8) -0.0007(9) -0.0030(9)
C6 0.0237(11) 0.0133(11) 0.0171(11) 0.0032(8) 0.0047(9) 0.0006(9)
C14 0.0171(10) 0.0134(11) 0.0142(11) 0.0012(8) 0.0038(9) 0.0035(8)
C16 0.0212(11) 0.0278(14) 0.0123(11) -0.0020(8) 0.0029(9) 0.0044(9)
C3 0.0213(11) 0.0138(11) 0.0158(11) -0.0010(8) 0.0030(9) -0.0014(9)
C1 0.0202(11) 0.0219(13) 0.0191(11) -0.0012(9) -0.0010(9) 0.0009(9)
C7 0.0218(11) 0.0189(12) 0.0222(12) 0.0020(9) 0.0060(9) -0.0006(9)
C17 0.0190(11) 0.0153(11) 0.0154(11) 0.0004(8) 0.0048(9) -0.0001(8)
C8 0.0215(11) 0.0278(14) 0.0197(12) -0.0020(9) 0.0067(9) -0.0027(10)
C22 0.0293(13) 0.0307(15) 0.0270(14) 0.0136(10) 0.0130(11) 0.0111(10)
C20 0.0275(12) 0.0335(16) 0.0320(14) 0.0103(11) 0.0185(11) 0.0080(11)
C11 0.0292(13) 0.0344(16) 0.0291(14) -0.0105(11) 0.0110(11) -0.0075(11)
C9 0.0248(12) 0.0340(16) 0.0328(14) -0.0070(11) 0.0146(11) -0.0069(11)
C21 0.0268(13) 0.0425(18) 0.0409(17) 0.0174(12) 0.0201(12) 0.0171(11)
C10 0.0318(14) 0.0417(17) 0.0327(15) -0.0139(12) 0.0187(12) -0.0078(12)

loop_
_atom_type_symbol
_atom_type_description
_atom_type_scat_dispersion_real
_atom_type_scat_dispersion_imag
_atom_type_scat_source
C C 0.0033 0.0016 'International Tables Vol C Tables 4.2.6.8 and 6.1.1.4'
H H 0.0000 0.0000 'International Tables Vol C Tables 4.2.6.8 and 6.1.1.4'
Ag Ag -0.8971 1.1015 'International Tables Vol C Tables 4.2.6.8 and 6.1.1.4'
F F 0.0171 0.0103 'International Tables Vol C Tables 4.2.6.8 and 6.1.1.4'
N N 0.0061 0.0033 'International Tables Vol C Tables 4.2.6.8 and 6.1.1.4'
O O 0.0106 0.0060 'International Tables Vol C Tables 4.2.6.8 and 6.1.1.4'
P P 0.1023 0.0942 'International Tables Vol C Tables 4.2.6.8 and 6.1.1.4'

loop_
_exptl_crystal_face_index_h
_exptl_crystal_face_index_k
_exptl_crystal_face_index_l
_exptl_crystal_face_perp_dist
2 -16 -3 0.1393
15 2 -12 0.0515
-15 -2 13 0.0132
-7 0 -20 0.1405
8 0 20 0.1498
-1 16 3 0.1208

loop_
_geom_angle_atom_site_label_1
_geom_angle_atom_site_label_2
_geom_angle_atom_site_label_3
_geom_angle
_geom_angle_site_symmetry_1
_geom_angle_site_symmetry_3
N1 Ag1 N6 105.59(7) . 4_576
N1 Ag1 N3 102.12(7) . 2_556
N4 Ag1 N1 134.30(7) . .
N4 Ag1 N6 110.32(7) . 4_576
N4 Ag1 N3 101.24(7) . 2_556
N6 Ag1 N3 96.05(7) 4_576 2_556
F6 P1 F1 90.86(8) . .
F6 P1 F5 178.91(11) . .
F6 P1 F3 89.99(9) . .
F6 P1 F2 90.61(10) . .
F5 P1 F1 88.77(9) . .
F3 P1 F1 178.74(9) . .
F3 P1 F5 90.36(9) . .
F3 P1 F2 89.70(11) . .
F2 P1 F1 89.37(9) . .
F2 P1 F5 88.36(11) . .
F4 P1 F1 89.57(10) . .
F4 P1 F6 90.29(10) . .
F4 P1 F5 90.73(11) . .
F4 P1 F3 91.36(11) . .
F4 P1 F2 178.62(11) . .
C5 N1 Ag1 118.32(16) . .
C5 N1 C1 116.7(2) . .
C1 N1 Ag1 121.70(15) . .
C12 N4 Ag1 117.97(14) . .
C16 N4 Ag1 121.95(15) . .
C16 N4 C12 117.1(2) . .
C18 N5 H5 118.1 . .
C17 N5 H5 118.1 . .
C17 N5 C18 123.84(19) . .
C19 N6 Ag1 120.32(15) . 4_675
C19 N6 C20 117.5(2) . .
C20 N6 Ag1 122.07(16) . 4_675
C6 N2 H2 117.2 . .
C6 N2 C7 125.6(2) . .
C7 N2 H2 117.2 . .
C8 N3 Ag1 119.72(16) . 2_546
C9 N3 Ag1 122.55(16) . 2_546
C9 N3 C8 117.7(2) . .
C19 C18 N5 118.8(2) . .
C19 C18 C22 118.5(2) . .
C22 C18 N5 122.7(2) . .
C3 C2 H2A 120.6 . .
C1 C2 H2A 120.6 . .
C1 C2 C3 118.8(2) . .
C12 C13 H13 120.7 . .
C12 C13 C14 118.6(2) . .
C14 C13 H13 120.7 . .
N6 C19 C18 123.6(2) . .
N6 C19 H19 118.2 . .
C18 C19 H19 118.2 . .
N4 C12 C13 123.7(2) . .
N4 C12 H12 118.2 . .
C13 C12 H12 118.2 . .
N1 C5 H5A 118.1 . .
N1 C5 C4 123.8(2) . .
C4 C5 H5A 118.1 . .
C14 C15 H15 120.3 . .
C16 C15 H15 120.3 . .
C16 C15 C14 119.3(2) . .
C5 C4 H4 120.7 . .
C5 C4 C3 118.7(2) . .
C3 C4 H4 120.7 . .
O1 C6 N2 123.8(2) . .
O1 C6 C3 121.2(2) . .
N2 C6 C3 115.02(19) . .
C13 C14 C17 124.3(2) . .
C15 C14 C13 118.0(2) . .
C15 C14 C17 117.57(19) . .
N4 C16 C15 123.2(2) . .
N4 C16 H16 118.4 . .
C15 C16 H16 118.4 . .
C2 C3 C6 118.1(2) . .
C4 C3 C2 118.3(2) . .
C4 C3 C6 123.49(19) . .
N1 C1 C2 123.5(2) . .
N1 C1 H1 118.3 . .
C2 C1 H1 118.3 . .
C8 C7 N2 117.5(2) . .
C8 C7 C11 118.5(2) . .
C11 C7 N2 124.0(2) . .
O2 C17 N5 123.1(2) . .
O2 C17 C14 120.5(2) . .
N5 C17 C14 116.32(19) . .
N3 C8 C7 123.4(2) . .
N3 C8 H8 118.3 . .
C7 C8 H8 118.3 . .
C18 C22 H22 121.1 . .
C21 C22 C18 117.8(2) . .
C21 C22 H22 121.1 . .
N6 C20 H20 118.9 . .
N6 C20 C21 122.2(2) . .
C21 C20 H20 118.9 . .
C7 C11 H11 120.9 . .
C7 C11 C10 118.2(2) . .
C10 C11 H11 120.9 . .
N3 C9 H9 118.6 . .
N3 C9 C10 122.8(2) . .
C10 C9 H9 118.6 . .
C22 C21 H21 119.8 . .
C20 C21 C22 120.4(2) . .
C20 C21 H21 119.8 . .
C11 C10 H10 120.3 . .
C9 C10 C11 119.4(2) . .
C9 C10 H10 120.3 . .

loop_
_geom_bond_atom_site_label_1
_geom_bond_atom_site_label_2
_geom_bond_distance
_geom_bond_site_symmetry_2
Ag1 N1 2.260(2) .
Ag1 N4 2.2570(19) .
Ag1 N6 2.360(2) 4_576
Ag1 N3 2.433(2) 2_556
P1 F1 1.6067(15) .
P1 F6 1.5839(15) .
P1 F5 1.6028(16) .
P1 F3 1.5869(16) .
P1 F2 1.5956(17) .
P1 F4 1.5825(17) .
O2 C17 1.221(3) .
O1 C6 1.212(3) .
N1 C5 1.342(3) .
N1 C1 1.347(3) .
N4 C12 1.343(3) .
N4 C16 1.343(3) .
N5 H5 0.8800 .
N5 C18 1.412(3) .
N5 C17 1.369(3) .
N6 Ag1 2.3602(19) 4_675
N6 C19 1.332(3) .
N6 C20 1.347(3) .
N2 H2 0.8800 .
N2 C6 1.368(3) .
N2 C7 1.410(3) .
N3 Ag1 2.433(2) 2_546
N3 C8 1.340(3) .
N3 C9 1.335(3) .
C18 C19 1.387(3) .
C18 C22 1.388(3) .
C2 H2A 0.9500 .
C2 C3 1.393(3) .
C2 C1 1.379(3) .
C13 H13 0.9500 .
C13 C12 1.379(3) .
C13 C14 1.398(3) .
C19 H19 0.9500 .
C12 H12 0.9500 .
C5 H5A 0.9500 .
C5 C4 1.380(3) .
C15 H15 0.9500 .
C15 C14 1.388(3) .
C15 C16 1.378(3) .
C4 H4 0.9500 .
C4 C3 1.388(3) .
C6 C3 1.503(3) .
C14 C17 1.497(3) .
C16 H16 0.9500 .
C1 H1 0.9500 .
C7 C8 1.385(3) .
C7 C11 1.385(4) .
C8 H8 0.9500 .
C22 H22 0.9500 .
C22 C21 1.381(4) .
C20 H20 0.9500 .
C20 C21 1.370(4) .
C11 H11 0.9500 .
C11 C10 1.389(4) .
C9 H9 0.9500 .
C9 C10 1.377(4) .
C21 H21 0.9500 .
C10 H10 0.9500 .

loop_
_geom_hbond_atom_site_label_D
_geom_hbond_atom_site_label_H
_geom_hbond_atom_site_label_A
_geom_hbond_distance_DH
_geom_hbond_distance_HA
_geom_hbond_distance_DA
_geom_hbond_angle_DHA
_geom_hbond_site_symmetry_A
N2 H2 F1 0.88 2.31 3.126(2) 154.8 3_666
C15 H15 F6 0.95 2.48 3.123(3) 124.8 4_676
C16 H16 F6 0.95 2.59 3.185(3) 121.4 4_676
C9 H9 F3 0.95 2.54 3.177(3) 124.8 2_546

loop_
_geom_torsion_atom_site_label_1
_geom_torsion_atom_site_label_2
_geom_torsion_atom_site_label_3
_geom_torsion_atom_site_label_4
_geom_torsion
_geom_torsion_site_symmetry_1
Ag1 N1 C5 C4 -158.0(2) .
Ag1 N1 C1 C2 157.74(19) .
Ag1 N4 C12 C13 159.73(19) .
Ag1 N4 C16 C15 -158.91(18) .
Ag1 N6 C19 C18 -176.27(18) 4_675
Ag1 N6 C20 C21 175.7(2) 4_675
Ag1 N3 C8 C7 -177.18(18) 2_546
Ag1 N3 C9 C10 177.5(2) 2_546
O1 C6 C3 C2 20.2(3) .
O1 C6 C3 C4 -155.8(2) .
N1 C5 C4 C3 0.1(4) .
N5 C18 C19 N6 -178.4(2) .
N5 C18 C22 C21 178.5(2) .
N6 C20 C21 C22 0.9(5) .
N2 C6 C3 C2 -160.3(2) .
N2 C6 C3 C4 23.6(3) .
N2 C7 C8 N3 -179.1(2) .
N2 C7 C11 C10 178.9(2) .
N3 C9 C10 C11 -0.1(5) .
C18 N5 C17 O2 2.6(3) .
C18 N5 C17 C14 -178.0(2) .
C18 C22 C21 C20 -0.6(4) .
C13 C14 C17 O2 -154.6(2) .
C13 C14 C17 N5 25.9(3) .
C19 N6 C20 C21 -0.7(4) .
C19 C18 C22 C21 0.1(4) .
C12 N4 C16 C15 1.2(3) .
C12 C13 C14 C15 2.0(3) .
C12 C13 C14 C17 178.3(2) .
C5 N1 C1 C2 -1.6(4) .
C5 C4 C3 C2 -2.8(3) .
C5 C4 C3 C6 173.2(2) .
C15 C14 C17 O2 21.8(3) .
C15 C14 C17 N5 -157.7(2) .
C6 N2 C7 C8 -156.1(2) .
C6 N2 C7 C11 25.6(4) .
C14 C13 C12 N4 -0.4(4) .
C14 C15 C16 N4 0.4(4) .
C16 N4 C12 C13 -1.2(3) .
C16 C15 C14 C13 -2.0(3) .
C16 C15 C14 C17 -178.6(2) .
C3 C2 C1 N1 -1.1(4) .
C1 N1 C5 C4 2.1(4) .
C1 C2 C3 C4 3.3(3) .
C1 C2 C3 C6 -173.0(2) .
C7 N2 C6 O1 -2.5(4) .
C7 N2 C6 C3 178.1(2) .
C7 C11 C10 C9 -0.3(4) .
C17 N5 C18 C19 -149.0(2) .
C17 N5 C18 C22 32.6(3) .
C8 N3 C9 C10 0.1(4) .
C8 C7 C11 C10 0.6(4) .
C22 C18 C19 N6 0.1(4) .
C20 N6 C19 C18 0.2(4) .
C11 C7 C8 N3 -0.6(4) .
C9 N3 C8 C7 0.3(4) .

loop_
_exptl_oxdiff_crystal_face_indexfrac_h
_exptl_oxdiff_crystal_face_indexfrac_k
_exptl_oxdiff_crystal_face_indexfrac_l
_exptl_oxdiff_crystal_face_x
_exptl_oxdiff_crystal_face_y
_exptl_oxdiff_crystal_face_z
2.0117 -16.0171 -2.9911 -0.1083 0.9663 0.1468
14.9763 2.0092 -12.0049 -0.9536 -0.1081 0.1589
-14.9758 -2.0089 13.0049 0.9724 0.1011 -0.1244
-7.0033 -0.0099 -19.9968 -0.0389 0.1748 -0.9679
8.0023 0.0106 19.9965 -0.0093 -0.1796 1.0076
-1.0127 16.0178 2.9908 0.0602 -0.9712 -0.1071
